data_4064090
loop_
_publ_author_name
'Takemoto, Shin'
'Kobayashi, Tomoharu'
'Ito, Takahiro'
'Inui, Akira'
'Karitani, Kenji'
'Katagiri, Sayuri'
'Masuhara, Yusaku'
'Matsuzaka, Hiroyuki'

_publ_section_title
;
 Synthesis and Reactivity of Coordinatively Unsaturated Dinuclear
 Ruthenium Bridging Imido Complexes
;
_journal_issue 8
_journal_name_full Organometallics
_journal_page_first 2160
_journal_paper_doi 10.1021/om1011227
_journal_volume 30
_journal_year 2011
_chemical_formula_sum 'C46 H52 F3 N O3 Ru2 S'
_chemical_formula_weight 958.09
_space_group_IT_number 14
_symmetry_cell_setting monoclinic
_symmetry_space_group_name_Hall '-P 2ybc'
_symmetry_space_group_name_H-M 'P 1 21/c 1'
_atom_sites_solution_hydrogens geom
_atom_sites_solution_primary direct
_atom_sites_solution_secondary difmap
_audit_creation_method SHELXL-97
_cell_angle_alpha 90.00
_cell_angle_beta 90.331(10)
_cell_angle_gamma 90.00
_cell_formula_units_Z 4
_cell_length_a 11.463(3)
_cell_length_b 21.894(6)
_cell_length_c 16.896(4)
_cell_measurement_temperature 296(2)
_cell_volume 4240.3(19)
_computing_cell_refinement 'rigaku process auto'
_computing_data_collection 'rigaku process auto'
_computing_data_reduction 'rigaku process auto'
_computing_structure_refinement 'SHELXL-97 (Sheldrick, 1997)'
_computing_structure_solution 'SHELXS-97 (Sheldrick, 1990)'
_diffrn_ambient_temperature 296(2)
_diffrn_measured_fraction_theta_full 0.994
_diffrn_measured_fraction_theta_max 0.994
_diffrn_measurement_device_type 'rigaku r-axis rapid'
_diffrn_radiation_monochromator graphite
_diffrn_radiation_source 'fine-focus sealed tube'
_diffrn_radiation_type MoK\a
_diffrn_radiation_wavelength 0.71075
_diffrn_reflns_av_R_equivalents 0.0612
_diffrn_reflns_av_sigmaI/netI 0.0506
_diffrn_reflns_limit_h_max 14
_diffrn_reflns_limit_h_min -14
_diffrn_reflns_limit_k_max 28
_diffrn_reflns_limit_k_min -28
_diffrn_reflns_limit_l_max 21
_diffrn_reflns_limit_l_min -21
_diffrn_reflns_number 41166
_diffrn_reflns_theta_full 27.49
_diffrn_reflns_theta_max 27.49
_diffrn_reflns_theta_min 3.00
_exptl_absorpt_coefficient_mu 0.815
_exptl_absorpt_correction_T_max 0.8539
_exptl_absorpt_correction_T_min 0.6404
_exptl_absorpt_correction_type empirical
_exptl_absorpt_process_details abscor
_exptl_crystal_colour brown
_exptl_crystal_density_diffrn 1.501
_exptl_crystal_density_method 'not measured'
_exptl_crystal_description block
_exptl_crystal_F_000 1960
_exptl_crystal_size_max 0.60
_exptl_crystal_size_mid 0.30
_exptl_crystal_size_min 0.20
_refine_diff_density_max 1.238
_refine_diff_density_min -0.898
_refine_diff_density_rms 0.097
_refine_ls_extinction_method none
_refine_ls_goodness_of_fit_ref 1.010
_refine_ls_hydrogen_treatment constr
_refine_ls_matrix_type full
_refine_ls_number_parameters 505
_refine_ls_number_reflns 9661
_refine_ls_number_restraints 0
_refine_ls_restrained_S_all 1.010
_refine_ls_R_factor_all 0.0879
_refine_ls_R_factor_gt 0.0533
_refine_ls_shift/su_max 0.000
_refine_ls_shift/su_mean 0.000
_refine_ls_structure_factor_coef Fsqd
_refine_ls_weighting_details 'calc w=1/[\s^2^(Fo^2^)+(0.0825P)^2^+2.2335P] where P=(Fo^2^+2Fc^2^)/3'
_refine_ls_weighting_scheme calc
_refine_ls_wR_factor_gt 0.1330
_refine_ls_wR_factor_ref 0.1527
_reflns_number_gt 6483
_reflns_number_total 9661
_reflns_threshold_expression >2sigma(I)
_cod_data_source_file om1011227_si_002.cif
_cod_data_source_block 9a
_cod_depositor_comments
;
The following automatic conversions were performed:
'_atom_site_symetry_multiplicity' tag replaced with
'_atom_site_symmetry_multiplicity'.

Automatic conversion script
Id: cif_correct_tags 1440 2010-10-19 06:21:57Z saulius 
;
_cod_original_cell_volume 4240.5(19)
_cod_original_sg_symbol_H-M P21/c
_cod_database_code 4064090

loop_
_symmetry_equiv_pos_as_xyz
'x, y, z'
'-x, y+1/2, -z+1/2'
'-x, -y, -z'
'x, -y-1/2, z-1/2'

loop_
_atom_site_label
_atom_site_type_symbol
_atom_site_fract_x
_atom_site_fract_y
_atom_site_fract_z
_atom_site_U_iso_or_equiv
_atom_site_adp_type
_atom_site_occupancy
_atom_site_symmetry_multiplicity
_atom_site_calc_flag
_atom_site_refinement_flags
Ru1 Ru 0.09522(3) 0.109813(16) 0.25383(2) 0.04437(12) Uani 1 1 d .
Ru2 Ru 0.25623(3) 0.155887(17) 0.15058(2) 0.04629(12) Uani 1 1 d .
S1 S 0.7250(3) 0.35889(12) 0.40618(14) 0.1380(12) Uani 1 1 d .
F1 F 0.5271(5) 0.3085(6) 0.4081(4) 0.234(5) Uani 1 1 d .
F2 F 0.6675(8) 0.2478(3) 0.4218(5) 0.207(4) Uani 1 1 d .
F3 F 0.6243(6) 0.2847(3) 0.3075(4) 0.161(2) Uani 1 1 d .
O1 O 0.7089(7) 0.3668(4) 0.4875(4) 0.151(3) Uani 1 1 d .
O2 O 0.6908(10) 0.4013(3) 0.3508(5) 0.198(4) Uani 1 1 d .
O3 O 0.8435(8) 0.3268(6) 0.3871(6) 0.225(5) Uani 1 1 d .
N1 N 0.1160(3) 0.19910(17) 0.2103(2) 0.0477(9) Uani 1 1 d .
C1 C 0.2584(4) 0.0775(2) 0.2153(3) 0.0470(10) Uani 1 1 d .
H1 H 0.2639 0.0378 0.1886 0.056 Uiso 1 1 calc R
C2 C 0.2698(4) 0.0809(2) 0.2987(3) 0.0483(10) Uani 1 1 d .
C3 C 0.2439(4) 0.1412(2) 0.3224(3) 0.0494(11) Uani 1 1 d .
H3 H 0.2344 0.1504 0.3788 0.059 Uiso 1 1 calc R
C4 C 0.2948(4) 0.1880(2) 0.2693(3) 0.0484(10) Uani 1 1 d .
H4 H 0.3747 0.2016 0.2805 0.058 Uiso 1 1 calc R
C5 C 0.2191(4) 0.2300(2) 0.2323(3) 0.0490(11) Uani 1 1 d .
C6 C 0.0215(4) 0.2339(2) 0.1786(3) 0.0498(11) Uani 1 1 d .
C7 C -0.0341(5) 0.2780(2) 0.2243(3) 0.0604(13) Uani 1 1 d .
H7 H -0.0109 0.2844 0.2765 0.072 Uiso 1 1 calc R
C8 C -0.1234(6) 0.3121(3) 0.1921(5) 0.0805(18) Uani 1 1 d .
H8 H -0.1596 0.3421 0.2224 0.097 Uiso 1 1 calc R
C9 C -0.1590(7) 0.3022(3) 0.1158(5) 0.093(2) Uani 1 1 d .
H9 H -0.2179 0.3262 0.0941 0.111 Uiso 1 1 calc R
C10 C -0.1083(6) 0.2570(3) 0.0709(4) 0.089(2) Uani 1 1 d .
H10 H -0.1349 0.2493 0.0197 0.106 Uiso 1 1 calc R
C11 C -0.0171(5) 0.2229(3) 0.1027(3) 0.0647(14) Uani 1 1 d .
H11 H 0.0179 0.1925 0.0726 0.078 Uiso 1 1 calc R
C12 C 0.3032(4) 0.0304(2) 0.3521(3) 0.0511(11) Uani 1 1 d .
C13 C 0.3096(5) 0.0380(3) 0.4332(3) 0.0661(14) Uani 1 1 d .
H13 H 0.2889 0.0755 0.4547 0.079 Uiso 1 1 calc R
C14 C 0.3455(6) -0.0079(3) 0.4831(4) 0.0794(18) Uani 1 1 d .
H14 H 0.3468 -0.0010 0.5374 0.095 Uiso 1 1 calc R
C15 C 0.3794(6) -0.0637(3) 0.4545(4) 0.0736(16) Uani 1 1 d .
C16 C 0.3767(5) -0.0716(3) 0.3729(4) 0.0712(16) Uani 1 1 d .
H16 H 0.4006 -0.1088 0.3518 0.085 Uiso 1 1 calc R
C17 C 0.3399(5) -0.0261(2) 0.3222(3) 0.0608(13) Uani 1 1 d .
H17 H 0.3394 -0.0329 0.2679 0.073 Uiso 1 1 calc R
C18 C 0.4206(8) -0.1137(3) 0.5094(5) 0.103(3) Uani 1 1 d .
H18A H 0.4216 -0.0987 0.5628 0.123 Uiso 1 1 calc R
H18B H 0.4978 -0.1262 0.4948 0.123 Uiso 1 1 calc R
H18C H 0.3686 -0.1479 0.5057 0.123 Uiso 1 1 calc R
C19 C 0.2453(4) 0.2965(2) 0.2215(3) 0.0510(11) Uani 1 1 d .
C20 C 0.3198(5) 0.3223(2) 0.2759(3) 0.0644(14) Uani 1 1 d .
H20 H 0.3519 0.2980 0.3155 0.077 Uiso 1 1 calc R
C21 C 0.3485(6) 0.3844(2) 0.2730(4) 0.0703(16) Uani 1 1 d .
H21 H 0.4001 0.4003 0.3103 0.084 Uiso 1 1 calc R
C22 C 0.3020(5) 0.4220(2) 0.2165(4) 0.0632(14) Uani 1 1 d .
C23 C 0.2286(5) 0.3960(2) 0.1612(4) 0.0685(15) Uani 1 1 d .
H23 H 0.1981 0.4204 0.1211 0.082 Uiso 1 1 calc R
C24 C 0.1985(5) 0.3344(2) 0.1636(3) 0.0584(12) Uani 1 1 d .
H24 H 0.1469 0.3186 0.1262 0.070 Uiso 1 1 calc R
C25 C 0.3304(6) 0.4898(3) 0.2156(4) 0.0839(19) Uani 1 1 d .
H25A H 0.3205 0.5064 0.2677 0.101 Uiso 1 1 calc R
H25B H 0.2790 0.5104 0.1793 0.101 Uiso 1 1 calc R
H25C H 0.4098 0.4956 0.1992 0.101 Uiso 1 1 calc R
C26 C -0.0690(5) 0.0691(3) 0.2009(4) 0.0708(16) Uani 1 1 d .
C27 C -0.1025(5) 0.1097(3) 0.2609(5) 0.0777(19) Uani 1 1 d .
C28 C -0.0535(6) 0.0903(4) 0.3331(4) 0.0817(19) Uani 1 1 d .
C29 C 0.0044(5) 0.0356(3) 0.3186(4) 0.0715(16) Uani 1 1 d .
C30 C -0.0015(5) 0.0229(2) 0.2374(4) 0.0688(15) Uani 1 1 d .
C31 C -0.1133(9) 0.0694(5) 0.1172(5) 0.135(4) Uani 1 1 d .
H31A H -0.1730 0.0389 0.1112 0.162 Uiso 1 1 calc R
H31B H -0.0502 0.0605 0.0819 0.162 Uiso 1 1 calc R
H31C H -0.1451 0.1088 0.1049 0.162 Uiso 1 1 calc R
C32 C -0.1920(6) 0.1599(3) 0.2519(8) 0.143(5) Uani 1 1 d .
H32A H -0.1872 0.1770 0.1997 0.172 Uiso 1 1 calc R
H32B H -0.1771 0.1913 0.2904 0.172 Uiso 1 1 calc R
H32C H -0.2687 0.1434 0.2598 0.172 Uiso 1 1 calc R
C33 C -0.0739(10) 0.1175(5) 0.4143(6) 0.161(5) Uani 1 1 d .
H33A H -0.1248 0.0914 0.4439 0.193 Uiso 1 1 calc R
H33B H -0.1089 0.1571 0.4088 0.193 Uiso 1 1 calc R
H33C H -0.0007 0.1213 0.4418 0.193 Uiso 1 1 calc R
C34 C 0.0466(7) -0.0075(4) 0.3821(5) 0.130(4) Uani 1 1 d .
H34A H -0.0182 -0.0304 0.4022 0.156 Uiso 1 1 calc R
H34B H 0.0819 0.0155 0.4243 0.156 Uiso 1 1 calc R
H34C H 0.1031 -0.0350 0.3602 0.156 Uiso 1 1 calc R
C35 C 0.0401(8) -0.0337(3) 0.1970(6) 0.116(3) Uani 1 1 d .
H35A H 0.1153 -0.0449 0.2178 0.140 Uiso 1 1 calc R
H35B H 0.0461 -0.0263 0.1412 0.140 Uiso 1 1 calc R
H35C H -0.0142 -0.0663 0.2062 0.140 Uiso 1 1 calc R
C36 C 0.3133(8) 0.0996(3) 0.0470(4) 0.084(2) Uani 1 1 d .
C37 C 0.4083(6) 0.1221(3) 0.0877(4) 0.0801(19) Uani 1 1 d .
C38 C 0.4082(6) 0.1867(4) 0.0818(4) 0.0832(19) Uani 1 1 d .
C39 C 0.3089(7) 0.2016(3) 0.0356(3) 0.0748(19) Uani 1 1 d .
C40 C 0.2494(6) 0.1473(4) 0.0150(3) 0.084(2) Uani 1 1 d .
C41 C 0.2914(13) 0.0315(4) 0.0316(6) 0.172(6) Uani 1 1 d .
H41A H 0.2104 0.0225 0.0396 0.206 Uiso 1 1 calc R
H41B H 0.3380 0.0076 0.0674 0.206 Uiso 1 1 calc R
H41C H 0.3122 0.0219 -0.0219 0.206 Uiso 1 1 calc R
C42 C 0.5083(9) 0.0867(7) 0.1252(7) 0.207(8) Uani 1 1 d .
H42A H 0.4885 0.0441 0.1273 0.248 Uiso 1 1 calc R
H42B H 0.5220 0.1015 0.1779 0.248 Uiso 1 1 calc R
H42C H 0.5775 0.0920 0.0942 0.248 Uiso 1 1 calc R
C43 C 0.5007(9) 0.2282(6) 0.1123(6) 0.165(5) Uani 1 1 d .
H43A H 0.5329 0.2118 0.1604 0.199 Uiso 1 1 calc R
H43B H 0.4678 0.2677 0.1225 0.199 Uiso 1 1 calc R
H43C H 0.5613 0.2319 0.0735 0.199 Uiso 1 1 calc R
C44 C 0.2816(12) 0.2632(4) 0.0028(6) 0.188(7) Uani 1 1 d .
H44A H 0.3133 0.2667 -0.0495 0.225 Uiso 1 1 calc R
H44B H 0.3153 0.2940 0.0363 0.225 Uiso 1 1 calc R
H44C H 0.1985 0.2686 0.0005 0.225 Uiso 1 1 calc R
C45 C 0.1489(9) 0.1387(7) -0.0408(5) 0.175(6) Uani 1 1 d .
H45A H 0.1774 0.1255 -0.0913 0.210 Uiso 1 1 calc R
H45B H 0.1079 0.1766 -0.0469 0.210 Uiso 1 1 calc R
H45C H 0.0969 0.1083 -0.0200 0.210 Uiso 1 1 calc R
C46 C 0.6337(7) 0.2950(4) 0.3814(5) 0.090(2) Uani 1 1 d .

loop_
_atom_site_aniso_label
_atom_site_aniso_U_11
_atom_site_aniso_U_22
_atom_site_aniso_U_33
_atom_site_aniso_U_23
_atom_site_aniso_U_13
_atom_site_aniso_U_12
Ru1 0.0468(2) 0.03945(19) 0.0468(2) -0.00172(15) 0.00093(16) -0.00321(15)
Ru2 0.0493(2) 0.0423(2) 0.0473(2) 0.00194(15) 0.00338(16) 0.00019(16)
S1 0.226(4) 0.1018(17) 0.0862(14) 0.0066(12) -0.0067(18) -0.046(2)
F1 0.080(4) 0.500(15) 0.124(5) 0.032(7) 0.005(3) -0.034(6)
F2 0.256(9) 0.102(4) 0.264(9) 0.040(5) -0.063(7) -0.025(5)
F3 0.156(5) 0.204(7) 0.123(4) -0.059(4) 0.001(4) -0.026(5)
O1 0.170(7) 0.196(7) 0.085(4) -0.045(4) -0.014(4) 0.003(6)
O2 0.317(13) 0.111(5) 0.166(7) 0.072(5) -0.025(8) -0.018(6)
O3 0.114(6) 0.379(16) 0.181(8) 0.010(9) 0.036(6) 0.043(8)
N1 0.049(2) 0.043(2) 0.050(2) -0.0011(17) 0.0011(17) 0.0007(17)
C1 0.045(2) 0.043(2) 0.053(2) 0.001(2) 0.002(2) -0.0005(19)
C2 0.044(2) 0.049(3) 0.052(2) -0.003(2) -0.001(2) -0.003(2)
C3 0.054(3) 0.046(2) 0.049(2) -0.0042(19) -0.005(2) -0.002(2)
C4 0.047(3) 0.040(2) 0.058(3) 0.000(2) -0.006(2) -0.0041(19)
C5 0.050(3) 0.041(2) 0.056(3) -0.003(2) 0.000(2) -0.007(2)
C6 0.047(3) 0.040(2) 0.063(3) 0.004(2) -0.001(2) -0.0009(19)
C7 0.058(3) 0.046(3) 0.077(3) -0.006(2) 0.006(3) 0.001(2)
C8 0.071(4) 0.050(3) 0.120(6) -0.005(3) 0.010(4) 0.012(3)
C9 0.078(5) 0.073(4) 0.127(6) 0.014(4) -0.014(4) 0.019(4)
C10 0.088(5) 0.089(5) 0.089(4) 0.006(4) -0.035(4) 0.016(4)
C11 0.070(4) 0.055(3) 0.069(3) 0.002(3) -0.011(3) 0.006(3)
C12 0.049(3) 0.049(3) 0.056(3) 0.007(2) -0.003(2) -0.002(2)
C13 0.082(4) 0.052(3) 0.064(3) -0.001(2) -0.017(3) 0.006(3)
C14 0.103(5) 0.070(4) 0.065(3) 0.014(3) -0.016(3) 0.002(4)
C15 0.068(4) 0.058(3) 0.095(4) 0.019(3) -0.014(3) -0.003(3)
C16 0.069(4) 0.049(3) 0.096(4) 0.010(3) 0.000(3) 0.007(3)
C17 0.064(3) 0.050(3) 0.068(3) 0.001(2) 0.005(3) 0.004(2)
C18 0.119(6) 0.070(4) 0.119(6) 0.035(4) -0.031(5) 0.006(4)
C19 0.053(3) 0.039(2) 0.061(3) 0.000(2) 0.001(2) -0.004(2)
C20 0.077(4) 0.048(3) 0.069(3) -0.001(2) -0.004(3) -0.009(3)
C21 0.083(4) 0.053(3) 0.074(3) -0.008(3) -0.007(3) -0.019(3)
C22 0.065(3) 0.043(3) 0.082(4) -0.003(3) 0.014(3) -0.005(2)
C23 0.067(4) 0.049(3) 0.090(4) 0.015(3) 0.003(3) 0.004(3)
C24 0.062(3) 0.045(3) 0.068(3) 0.002(2) -0.001(3) -0.003(2)
C25 0.093(5) 0.041(3) 0.117(5) -0.005(3) 0.010(4) -0.007(3)
C26 0.066(4) 0.074(4) 0.071(3) 0.004(3) -0.018(3) -0.023(3)
C27 0.050(3) 0.056(3) 0.127(6) 0.006(4) 0.012(4) -0.006(3)
C28 0.067(4) 0.095(5) 0.083(4) -0.010(4) 0.018(3) -0.032(4)
C29 0.055(3) 0.079(4) 0.081(4) 0.030(3) -0.008(3) -0.017(3)
C30 0.061(3) 0.045(3) 0.101(4) -0.005(3) 0.007(3) -0.015(2)
C31 0.148(8) 0.158(9) 0.099(6) 0.032(6) -0.053(6) -0.077(7)
C32 0.054(4) 0.077(5) 0.300(15) 0.038(7) 0.031(6) 0.005(3)
C33 0.153(9) 0.201(11) 0.130(8) -0.074(8) 0.083(7) -0.077(8)
C34 0.082(5) 0.165(8) 0.142(7) 0.093(7) -0.023(5) -0.042(5)
C35 0.107(6) 0.057(4) 0.185(9) -0.035(5) 0.005(6) -0.013(4)
C36 0.110(6) 0.076(4) 0.066(4) -0.005(3) 0.034(4) 0.001(4)
C37 0.081(5) 0.092(5) 0.067(4) 0.022(3) 0.030(3) 0.025(4)
C38 0.082(5) 0.107(5) 0.060(3) 0.006(4) 0.021(3) -0.021(4)
C39 0.109(5) 0.058(3) 0.058(3) 0.015(3) 0.038(3) 0.022(3)
C40 0.075(4) 0.131(7) 0.046(3) -0.007(3) 0.010(3) -0.002(4)
C41 0.325(17) 0.076(5) 0.117(7) -0.035(5) 0.107(9) -0.020(8)
C42 0.129(9) 0.326(17) 0.167(10) 0.138(11) 0.081(8) 0.140(11)
C43 0.140(9) 0.245(13) 0.112(7) -0.036(8) 0.047(6) -0.123(9)
C44 0.330(17) 0.114(7) 0.120(7) 0.068(6) 0.122(9) 0.105(9)
C45 0.100(7) 0.365(18) 0.059(4) -0.044(7) -0.011(4) 0.011(9)
C46 0.086(5) 0.100(5) 0.084(5) 0.013(4) -0.011(4) 0.006(4)

loop_
_atom_type_symbol
_atom_type_description
_atom_type_scat_dispersion_real
_atom_type_scat_dispersion_imag
_atom_type_scat_source
C C 0.0033 0.0016 'International Tables Vol C Tables 4.2.6.8 and 6.1.1.4'
H H 0.0000 0.0000 'International Tables Vol C Tables 4.2.6.8 and 6.1.1.4'
N N 0.0061 0.0033 'International Tables Vol C Tables 4.2.6.8 and 6.1.1.4'
O O 0.0106 0.0060 'International Tables Vol C Tables 4.2.6.8 and 6.1.1.4'
F F 0.0171 0.0103 'International Tables Vol C Tables 4.2.6.8 and 6.1.1.4'
S S 0.1246 0.1234 'International Tables Vol C Tables 4.2.6.8 and 6.1.1.4'
Ru Ru -1.2594 0.8363 'International Tables Vol C Tables 4.2.6.8 and 6.1.1.4'

loop_
_geom_angle_atom_site_label_1
_geom_angle_atom_site_label_2
_geom_angle_atom_site_label_3
_geom_angle
N1 Ru1 C1 95.87(16)
N1 Ru1 C3 78.57(16)
C1 Ru1 C3 64.85(18)
N1 Ru1 C28 118.7(2)
C1 Ru1 C28 144.0(3)
C3 Ru1 C28 110.1(2)
N1 Ru1 C30 144.2(2)
C1 Ru1 C30 96.7(2)
C3 Ru1 C30 136.9(2)
C28 Ru1 C30 61.6(2)
N1 Ru1 C2 106.27(16)
C1 Ru1 C2 38.04(17)
C3 Ru1 C2 37.44(17)
C28 Ru1 C2 115.6(3)
C30 Ru1 C2 104.3(2)
N1 Ru1 C29 155.1(2)
C1 Ru1 C29 109.0(2)
C3 Ru1 C29 109.8(2)
C28 Ru1 C29 36.6(3)
C30 Ru1 C29 36.8(2)
C2 Ru1 C29 92.7(2)
N1 Ru1 C26 108.87(19)
C1 Ru1 C26 118.9(2)
C3 Ru1 C26 170.5(2)
C28 Ru1 C26 61.4(2)
C30 Ru1 C26 36.7(2)
C2 Ru1 C26 140.0(2)
C29 Ru1 C26 61.0(2)
N1 Ru1 C27 97.71(19)
C1 Ru1 C27 154.7(2)
C3 Ru1 C27 139.0(2)
C28 Ru1 C27 36.5(3)
C30 Ru1 C27 60.5(2)
C2 Ru1 C27 151.3(2)
C29 Ru1 C27 60.2(2)
C26 Ru1 C27 36.1(2)
N1 Ru1 Ru2 49.99(10)
C1 Ru1 Ru2 47.50(12)
C3 Ru1 Ru2 72.12(13)
C28 Ru1 Ru2 168.4(2)
C30 Ru1 Ru2 125.05(17)
C2 Ru1 Ru2 73.41(12)
C29 Ru1 Ru2 154.47(19)
C26 Ru1 Ru2 117.08(16)
C27 Ru1 Ru2 135.26(19)
C1 Ru2 N1 97.31(16)
C1 Ru2 C5 106.86(19)
N1 Ru2 C5 38.26(16)
C1 Ru2 C4 77.02(18)
N1 Ru2 C4 64.36(17)
C5 Ru2 C4 37.82(17)
C1 Ru2 C37 88.2(2)
N1 Ru2 C37 173.4(2)
C5 Ru2 C37 136.4(3)
C4 Ru2 C37 113.7(3)
C1 Ru2 C38 122.2(3)
N1 Ru2 C38 135.8(2)
C5 Ru2 C38 105.4(2)
C4 Ru2 C38 103.3(2)
C37 Ru2 C38 37.7(3)
C1 Ru2 C36 87.3(2)
N1 Ru2 C36 147.2(3)
C5 Ru2 C36 164.9(2)
C4 Ru2 C36 147.3(3)
C37 Ru2 C36 36.3(3)
C38 Ru2 C36 61.4(3)
C1 Ru2 C39 145.98(19)
N1 Ru2 C39 114.58(18)
C5 Ru2 C39 105.60(19)
C4 Ru2 C39 126.5(2)
C37 Ru2 C39 60.9(2)
C38 Ru2 C39 36.8(2)
C36 Ru2 C39 59.6(2)
C1 Ru2 C40 117.8(3)
N1 Ru2 C40 119.2(2)
C5 Ru2 C40 133.5(3)
C4 Ru2 C40 162.5(2)
C37 Ru2 C40 60.6(3)
C38 Ru2 C40 61.5(3)
C36 Ru2 C40 35.4(3)
C39 Ru2 C40 36.0(2)
C1 Ru2 Ru1 49.73(13)
N1 Ru2 Ru1 49.25(10)
C5 Ru2 Ru1 74.64(12)
C4 Ru2 Ru1 70.44(13)
C37 Ru2 Ru1 136.91(18)
C38 Ru2 Ru1 170.2(2)
C36 Ru2 Ru1 119.70(19)
C39 Ru2 Ru1 153.0(2)
C40 Ru2 Ru1 125.80(18)
O2 S1 O1 123.1(6)
O2 S1 O3 114.1(7)
O1 S1 O3 112.2(6)
O2 S1 C46 101.8(5)
O1 S1 C46 104.2(5)
O3 S1 C46 96.2(6)
C5 N1 C6 118.5(4)
C5 N1 Ru1 116.7(3)
C6 N1 Ru1 122.8(3)
C5 N1 Ru2 72.7(3)
C6 N1 Ru2 129.3(3)
Ru1 N1 Ru2 80.77(13)
C2 C1 Ru2 119.4(3)
C2 C1 Ru1 75.6(3)
Ru2 C1 Ru1 82.78(17)
C1 C2 C3 108.3(4)
C1 C2 C12 126.1(4)
C3 C2 C12 125.6(4)
C1 C2 Ru1 66.4(3)
C3 C2 Ru1 69.0(3)
C12 C2 Ru1 130.6(3)
C2 C3 C4 113.0(4)
C2 C3 Ru1 73.6(3)
C4 C3 Ru1 101.9(3)
C5 C4 C3 118.4(4)
C5 C4 Ru2 71.3(3)
C3 C4 Ru2 104.9(3)
C4 C5 N1 108.6(4)
C4 C5 C19 124.4(4)
N1 C5 C19 127.1(4)
C4 C5 Ru2 70.9(3)
N1 C5 Ru2 69.0(2)
C19 C5 Ru2 127.4(3)
C11 C6 C7 119.6(5)
C11 C6 N1 119.8(5)
C7 C6 N1 120.6(5)
C8 C7 C6 119.8(6)
C7 C8 C9 120.2(6)
C10 C9 C8 120.6(6)
C9 C10 C11 119.4(6)
C6 C11 C10 120.3(6)
C13 C12 C17 116.7(5)
C13 C12 C2 121.8(5)
C17 C12 C2 121.2(4)
C14 C13 C12 122.3(5)
C15 C14 C13 121.4(6)
C14 C15 C16 117.1(5)
C14 C15 C18 121.2(7)
C16 C15 C18 121.7(6)
C15 C16 C17 122.1(6)
C16 C17 C12 120.4(5)
C20 C19 C24 117.5(5)
C20 C19 C5 116.4(5)
C24 C19 C5 126.1(5)
C19 C20 C21 121.5(6)
C22 C21 C20 121.2(6)
C21 C22 C23 117.4(5)
C21 C22 C25 120.8(6)
C23 C22 C25 121.8(6)
C22 C23 C24 122.1(6)
C19 C24 C23 120.3(5)
C27 C26 C30 106.8(6)
C27 C26 C31 125.9(7)
C30 C26 C31 126.6(7)
C27 C26 Ru1 72.2(3)
C30 C26 Ru1 69.9(3)
C31 C26 Ru1 130.4(5)
C26 C27 C28 109.0(6)
C26 C27 C32 125.2(8)
C28 C27 C32 125.1(8)
C26 C27 Ru1 71.7(3)
C28 C27 Ru1 69.7(4)
C32 C27 Ru1 132.2(4)
C29 C28 C27 107.2(6)
C29 C28 C33 125.1(8)
C27 C28 C33 127.1(9)
C29 C28 Ru1 71.9(3)
C27 C28 Ru1 73.8(4)
C33 C28 Ru1 126.4(5)
C30 C29 C28 108.8(6)
C30 C29 C34 126.0(7)
C28 C29 C34 124.4(7)
C30 C29 Ru1 71.5(3)
C28 C29 Ru1 71.5(3)
C34 C29 Ru1 131.2(4)
C29 C30 C26 108.1(5)
C29 C30 C35 126.7(7)
C26 C30 C35 124.7(7)
C29 C30 Ru1 71.7(3)
C26 C30 Ru1 73.3(3)
C35 C30 Ru1 127.4(5)
C40 C36 C37 109.9(7)
C40 C36 C41 125.6(9)
C37 C36 C41 124.1(9)
C40 C36 Ru2 74.6(4)
C37 C36 Ru2 69.3(4)
C41 C36 Ru2 128.3(5)
C36 C37 C38 108.8(6)
C36 C37 C42 128.2(9)
C38 C37 C42 122.6(10)
C36 C37 Ru2 74.4(4)
C38 C37 Ru2 72.2(4)
C42 C37 Ru2 125.0(5)
C37 C38 C39 105.6(6)
C37 C38 C43 125.8(9)
C39 C38 C43 128.3(9)
C37 C38 Ru2 70.0(3)
C39 C38 Ru2 74.1(3)
C43 C38 Ru2 124.7(5)
C40 C39 C38 109.1(6)
C40 C39 C44 124.7(9)
C38 C39 C44 125.5(9)
C40 C39 Ru2 73.1(3)
C38 C39 Ru2 69.1(3)
C44 C39 Ru2 131.3(4)
C36 C40 C39 106.5(6)
C36 C40 C45 123.7(9)
C39 C40 C45 129.0(9)
C36 C40 Ru2 70.0(4)
C39 C40 Ru2 70.9(3)
C45 C40 Ru2 131.3(5)
F3 C46 F2 113.4(8)
F3 C46 F1 107.3(7)
F2 C46 F1 105.6(9)
F3 C46 S1 114.4(6)
F2 C46 S1 109.1(6)
F1 C46 S1 106.4(7)

loop_
_geom_bond_atom_site_label_1
_geom_bond_atom_site_label_2
_geom_bond_distance
Ru1 N1 2.103(4)
Ru1 C1 2.107(5)
Ru1 C3 2.168(5)
Ru1 C28 2.216(6)
Ru1 C30 2.219(5)
Ru1 C2 2.228(5)
Ru1 C29 2.221(5)
Ru1 C26 2.263(6)
Ru1 C27 2.270(6)
Ru1 Ru2 2.7394(7)
Ru2 C1 2.036(5)
Ru2 N1 2.126(4)
Ru2 C5 2.174(5)
Ru2 C4 2.168(5)
Ru2 C37 2.177(6)
Ru2 C38 2.205(6)
Ru2 C36 2.241(6)
Ru2 C39 2.270(5)
Ru2 C40 2.299(6)
S1 O2 1.373(7)
S1 O1 1.398(6)
S1 O3 1.565(9)
S1 C46 1.795(9)
F1 C46 1.337(10)
F2 C46 1.297(9)
F3 C46 1.273(8)
N1 C5 1.410(6)
N1 C6 1.427(6)
C1 C2 1.417(6)
C2 C3 1.412(6)
C2 C12 1.476(7)
C3 C4 1.484(6)
C4 C5 1.407(7)
C5 C19 1.498(6)
C6 C11 1.374(7)
C6 C7 1.394(7)
C7 C8 1.377(8)
C8 C9 1.367(10)
C9 C10 1.378(10)
C10 C11 1.389(8)
C12 C13 1.382(7)
C12 C17 1.401(7)
C13 C14 1.373(8)
C14 C15 1.371(9)
C15 C16 1.389(9)
C15 C18 1.509(8)
C16 C17 1.379(8)
C19 C20 1.373(7)
C19 C24 1.389(7)
C20 C21 1.398(7)
C21 C22 1.366(8)
C22 C23 1.375(8)
C22 C25 1.522(7)
C23 C24 1.393(7)
C26 C27 1.404(9)
C26 C30 1.413(9)
C26 C31 1.499(9)
C27 C28 1.406(10)
C27 C32 1.511(9)
C28 C29 1.392(10)
C28 C33 1.516(10)
C29 C30 1.400(9)
C29 C34 1.507(9)
C30 C35 1.495(9)
C36 C40 1.383(10)
C36 C37 1.376(10)
C36 C41 1.533(10)
C37 C38 1.417(10)
C37 C42 1.519(11)
C38 C39 1.415(10)
C38 C43 1.486(10)
C39 C40 1.414(10)
C39 C44 1.491(9)
C40 C45 1.496(11)

loop_
_cod_changelog_entry_id
_cod_changelog_entry_author
_cod_changelog_entry_date
_cod_changelog_entry_text
1 'Vaitkus, Antanas' 2022-05-06T23:33:00+03:00
;
 Replaced the '&#x00C2;&#x00A5;' sequences with backslash symbols ('\')
 in multiple data values.
;
